data_4321488
loop_
_publ_author_name
'Ruppa P. Kamalesh Babu'
'Kasani Aparna'
'Robert McDonald'
'Ronald G. Cavell'

_publ_section_title
;
 Dimeric Bridged and Chelated Alkali Metal (Li and Na)
 Bis(iminophosphorano)methanide Complexes with Contrasting Structures
;
_journal_name_full 'Inorganic Chemistry'
_journal_page_first 4981
_journal_page_last 4984
_journal_paper_doi 10.1021/ic991364z
_journal_volume 39
_journal_year 2000
_chemical_formula_sum 'C69 H86 N4 Na2 P4 Si4'
_chemical_formula_weight 1253.64
_chemical_name_systematic
; 
 ? 
;
_space_group_IT_number 2
_symmetry_cell_setting triclinic
_symmetry_space_group_name_Hall '-P 1'
_symmetry_space_group_name_H-M 'P -1'
_atom_sites_solution_hydrogens geom
_atom_sites_solution_primary direct
_atom_sites_solution_secondary difmap
_audit_creation_method SHELXL-97
_cell_angle_alpha 76.1521(15)
_cell_angle_beta 86.5411(16)
_cell_angle_gamma 73.2969(13)
_cell_formula_units_Z 2
_cell_length_a 12.3907(10)
_cell_length_b 14.5179(11)
_cell_length_c 21.3739(14)
_cell_measurement_reflns_used 3979
_cell_measurement_temperature 193(2)
_cell_volume 3575.5(5)
_computing_cell_refinement 'Bruker SMART'
_computing_data_collection 'Bruker SMART'
_computing_data_reduction 'Bruker SHELXTL'
_computing_molecular_graphics 'Bruker SHELXTL'
_computing_publication_material 'Bruker SHELXTL'
_computing_structure_refinement 'SHELXL-97 (Sheldrick, 1997)'
_computing_structure_solution 'SHELXS-97 (Sheldrick, 1990)'
_diffrn_ambient_temperature 193(2)
_diffrn_measured_fraction_theta_full 0.989
_diffrn_measured_fraction_theta_max 0.989
_diffrn_measurement_device_type 'CCD area detector'
_diffrn_measurement_method 'phi and omega scans'
_diffrn_radiation_monochromator graphite
_diffrn_radiation_source 'fine-focus rotating anode'
_diffrn_radiation_type MoK\a
_diffrn_radiation_wavelength 0.71073
_diffrn_reflns_av_R_equivalents 0.0563
_diffrn_reflns_av_sigmaI/netI 0.1294
_diffrn_reflns_limit_h_max 15
_diffrn_reflns_limit_h_min -14
_diffrn_reflns_limit_k_max 17
_diffrn_reflns_limit_k_min -17
_diffrn_reflns_limit_l_max 26
_diffrn_reflns_limit_l_min -24
_diffrn_reflns_number 19445
_diffrn_reflns_theta_full 25.73
_diffrn_reflns_theta_max 25.73
_diffrn_reflns_theta_min 1.51
_exptl_absorpt_coefficient_mu 0.226
_exptl_absorpt_correction_T_max 0.9683
_exptl_absorpt_correction_T_min 0.9303
_exptl_absorpt_correction_type integration
_exptl_crystal_colour colorless
_exptl_crystal_density_diffrn 1.164
_exptl_crystal_density_method 'not measured'
_exptl_crystal_description fragment
_exptl_crystal_F_000 1332
_exptl_crystal_size_max 0.38
_exptl_crystal_size_mid 0.22
_exptl_crystal_size_min 0.16
_refine_diff_density_max 1.151
_refine_diff_density_min -0.951
_refine_diff_density_rms 0.080
_refine_ls_extinction_method none
_refine_ls_goodness_of_fit_ref 0.948
_refine_ls_hydrogen_treatment mixed
_refine_ls_matrix_type full
_refine_ls_number_parameters 717
_refine_ls_number_reflns 13529
_refine_ls_number_restraints 30
_refine_ls_restrained_S_all 0.948
_refine_ls_R_factor_all 0.1178
_refine_ls_R_factor_gt 0.0656
_refine_ls_shift/su_max 0.120
_refine_ls_shift/su_mean 0.003
_refine_ls_structure_factor_coef Fsqd
_refine_ls_weighting_details 'calc w=1/[\s^2^(Fo^2^)+(0.0890P)^2^+0.0000P] where P=(Fo^2^+2Fc^2^)/3'
_refine_ls_weighting_scheme calc
_refine_ls_wR_factor_gt 0.1654
_refine_ls_wR_factor_ref 0.1861
_reflns_number_gt 7704
_reflns_number_total 13529
_reflns_threshold_expression >2sigma(I)
_cod_data_source_file ic991364z_1.cif
_cod_data_source_block '[Na{?2-?N,?N-CH(Ph2P=NSiMe3)2}]2'
_cod_database_code 4321488

loop_
_symmetry_equiv_pos_as_xyz
'x, y, z'
'-x, -y, -z'

loop_
_atom_site_label
_atom_site_type_symbol
_atom_site_fract_x
_atom_site_fract_y
_atom_site_fract_z
_atom_site_U_iso_or_equiv
_atom_site_adp_type
_atom_site_occupancy
_atom_site_symmetry_multiplicity
_atom_site_calc_flag
_atom_site_refinement_flags
_atom_site_disorder_assembly
_atom_site_disorder_group
P1 P 0.12949(9) 0.28302(8) 0.16870(5) 0.0239(2) Uani 1 1 d . . .
P2 P 0.23232(9) 0.24527(8) 0.30434(5) 0.0233(2) Uani 1 1 d . . .
P3 P 0.27564(9) -0.11707(8) 0.22663(5) 0.0231(2) Uani 1 1 d . . .
P4 P 0.50585(9) -0.06444(8) 0.21360(5) 0.0236(2) Uani 1 1 d . . .
Si1 Si -0.11317(10) 0.26533(9) 0.17376(6) 0.0312(3) Uani 1 1 d . . .
Si2 Si 0.13848(10) 0.15283(9) 0.42789(5) 0.0305(3) Uani 1 1 d . . .
Si3 Si 0.12827(11) -0.13746(9) 0.34037(6) 0.0361(3) Uani 1 1 d . . .
Si4 Si 0.61259(10) -0.11007(9) 0.34717(5) 0.0303(3) Uani 1 1 d . . .
Na1 Na 0.09781(14) 0.10269(12) 0.27264(8) 0.0366(4) Uani 1 1 d . . .
Na2 Na 0.33134(15) 0.01689(14) 0.31162(10) 0.0495(5) Uani 1 1 d . . .
N1 N 0.0234(3) 0.2464(2) 0.19330(15) 0.0274(8) Uani 1 1 d . . .
N2 N 0.1950(3) 0.1570(2) 0.35187(14) 0.0242(8) Uani 1 1 d . . .
N3 N 0.2018(3) -0.0742(2) 0.28299(15) 0.0275(8) Uani 1 1 d . . .
N4 N 0.5148(3) -0.0643(2) 0.28686(14) 0.0264(8) Uani 1 1 d . . .
C1 C 0.2380(3) 0.2394(3) 0.22454(17) 0.0260(9) Uani 1 1 d . . .
H1 H 0.3097 0.2083 0.2095 0.031 Uiso 1 1 calc R . .
C2 C 0.3734(3) -0.0590(3) 0.19017(18) 0.0257(9) Uani 1 1 d . . .
H2 H 0.3500 -0.0157 0.1494 0.031 Uiso 1 1 calc R . .
C11 C 0.1906(3) 0.2417(3) 0.09662(17) 0.0275(10) Uani 1 1 d . . .
C12 C 0.1672(4) 0.1625(3) 0.08178(19) 0.0349(11) Uani 1 1 d . . .
H12 H 0.1205 0.1288 0.1093 0.042 Uiso 1 1 calc R . .
C13 C 0.2123(4) 0.1312(4) 0.0259(2) 0.0440(12) Uani 1 1 d . . .
H13 H 0.1981 0.0750 0.0165 0.053 Uiso 1 1 calc R . .
C14 C 0.2759(4) 0.1809(4) -0.0144(2) 0.0486(14) Uani 1 1 d . . .
H14 H 0.3028 0.1615 -0.0532 0.058 Uiso 1 1 calc R . .
C15 C 0.3017(4) 0.2592(4) 0.0002(2) 0.0465(13) Uani 1 1 d . . .
H15 H 0.3483 0.2926 -0.0276 0.056 Uiso 1 1 calc R . .
C16 C 0.2593(4) 0.2895(3) 0.05609(19) 0.0360(11) Uani 1 1 d . . .
H16 H 0.2776 0.3433 0.0665 0.043 Uiso 1 1 calc R . .
C17 C -0.1622(4) 0.1638(4) 0.2290(2) 0.0460(13) Uani 1 1 d . . .
H17A H -0.1146 0.0995 0.2234 0.055 Uiso 1 1 calc R . .
H17B H -0.2406 0.1709 0.2185 0.055 Uiso 1 1 calc R . .
H17C H -0.1571 0.1679 0.2737 0.055 Uiso 1 1 calc R . .
C18 C -0.2081(4) 0.3849(4) 0.1879(3) 0.0499(13) Uani 1 1 d . . .
H18A H -0.1855 0.4403 0.1600 0.060 Uiso 1 1 calc R . .
H18B H -0.2024 0.3865 0.2331 0.060 Uiso 1 1 calc R . .
H18C H -0.2862 0.3902 0.1779 0.060 Uiso 1 1 calc R . .
C19 C -0.1371(4) 0.2590(4) 0.0892(2) 0.0508(13) Uani 1 1 d . . .
H19A H -0.0886 0.1967 0.0810 0.061 Uiso 1 1 calc R . .
H19B H -0.1191 0.3147 0.0587 0.061 Uiso 1 1 calc R . .
H19C H -0.2162 0.2624 0.0836 0.061 Uiso 1 1 calc R . .
C21 C 0.0930(3) 0.4176(3) 0.13918(18) 0.0277(9) Uani 1 1 d . . .
C22 C 0.1488(4) 0.4748(3) 0.1606(2) 0.0379(11) Uani 1 1 d . . .
H22 H 0.2068 0.4443 0.1922 0.045 Uiso 1 1 calc R . .
C23 C 0.1199(5) 0.5770(4) 0.1359(2) 0.0506(13) Uani 1 1 d . . .
H23 H 0.1572 0.6156 0.1519 0.061 Uiso 1 1 calc R . .
C24 C 0.0383(4) 0.6227(3) 0.0889(2) 0.0438(12) Uani 1 1 d . . .
H24 H 0.0204 0.6920 0.0718 0.053 Uiso 1 1 calc R . .
C25 C -0.0169(4) 0.5668(3) 0.0670(2) 0.0381(11) Uani 1 1 d . . .
H25 H -0.0742 0.5978 0.0350 0.046 Uiso 1 1 calc R . .
C26 C 0.0108(4) 0.4656(3) 0.09151(18) 0.0321(10) Uani 1 1 d . . .
H26 H -0.0274 0.4278 0.0753 0.038 Uiso 1 1 calc R . .
C27 C 0.2037(4) 0.0253(3) 0.47756(19) 0.0418(12) Uani 1 1 d . . .
H27A H 0.2857 0.0123 0.4782 0.050 Uiso 1 1 calc R . .
H27B H 0.1842 -0.0232 0.4588 0.050 Uiso 1 1 calc R . .
H27C H 0.1751 0.0201 0.5217 0.050 Uiso 1 1 calc R . .
C28 C -0.0192(4) 0.1807(4) 0.4259(2) 0.0441(12) Uani 1 1 d . . .
H28A H -0.0517 0.2476 0.3997 0.053 Uiso 1 1 calc R . .
H28B H -0.0483 0.1763 0.4698 0.053 Uiso 1 1 calc R . .
H28C H -0.0399 0.1328 0.4070 0.053 Uiso 1 1 calc R . .
C29 C 0.1642(4) 0.2407(4) 0.4731(2) 0.0471(13) Uani 1 1 d . . .
H29A H 0.1316 0.3088 0.4489 0.057 Uiso 1 1 calc R . .
H29B H 0.2455 0.2285 0.4784 0.057 Uiso 1 1 calc R . .
H29C H 0.1290 0.2306 0.5155 0.057 Uiso 1 1 calc R . .
C31 C 0.1443(4) 0.3632(3) 0.31761(18) 0.0292(10) Uani 1 1 d . . .
C32 C 0.1857(4) 0.4282(3) 0.3391(2) 0.0379(11) Uani 1 1 d . . .
H32 H 0.2642 0.4130 0.3469 0.046 Uiso 1 1 calc R . .
C33 C 0.1135(5) 0.5166(4) 0.3497(3) 0.0562(15) Uani 1 1 d . . .
H33 H 0.1433 0.5617 0.3638 0.067 Uiso 1 1 calc R . .
C34 C -0.0001(5) 0.5383(4) 0.3397(3) 0.0590(15) Uani 1 1 d . . .
H34 H -0.0494 0.5973 0.3484 0.071 Uiso 1 1 calc R . .
C35 C -0.0427(4) 0.4747(4) 0.3172(2) 0.0464(13) Uani 1 1 d . . .
H35 H -0.1212 0.4909 0.3088 0.056 Uiso 1 1 calc R . .
C36 C 0.0282(4) 0.3869(3) 0.3067(2) 0.0362(11) Uani 1 1 d . . .
H36 H -0.0020 0.3426 0.2920 0.043 Uiso 1 1 calc R . .
C37 C 0.0173(4) -0.0440(3) 0.3730(2) 0.0382(11) Uani 1 1 d . . .
H37A H -0.0315 0.0017 0.3376 0.046 Uiso 1 1 calc R . .
H37B H 0.0529 -0.0070 0.3939 0.046 Uiso 1 1 calc R . .
H37C H -0.0279 -0.0777 0.4045 0.046 Uiso 1 1 calc R . .
C38 C 0.0497(5) -0.2113(4) 0.3108(3) 0.0627(17) Uani 1 1 d . . .
H38A H 0.0015 -0.1691 0.2742 0.075 Uiso 1 1 calc R . .
H38B H 0.0030 -0.2365 0.3455 0.075 Uiso 1 1 calc R . .
H38C H 0.1034 -0.2668 0.2971 0.075 Uiso 1 1 calc R . .
C39 C 0.2159(5) -0.2213(4) 0.4102(2) 0.0703(19) Uani 1 1 d . . .
H39A H 0.2758 -0.2717 0.3952 0.084 Uiso 1 1 calc R . .
H39B H 0.1686 -0.2534 0.4411 0.084 Uiso 1 1 calc R . .
H39C H 0.2496 -0.1829 0.4312 0.084 Uiso 1 1 calc R . .
C41 C 0.3757(3) 0.2430(3) 0.32279(18) 0.0260(9) Uani 1 1 d . . .
C42 C 0.4266(4) 0.1877(3) 0.3808(2) 0.0357(11) Uani 1 1 d . . .
H42 H 0.3872 0.1498 0.4110 0.043 Uiso 1 1 calc R . .
C43 C 0.5347(4) 0.1865(4) 0.3958(2) 0.0467(13) Uani 1 1 d . . .
H43 H 0.5686 0.1481 0.4359 0.056 Uiso 1 1 calc R . .
C44 C 0.5927(4) 0.2412(4) 0.3524(2) 0.0454(13) Uani 1 1 d . . .
H44 H 0.6666 0.2405 0.3625 0.054 Uiso 1 1 calc R . .
C45 C 0.5435(4) 0.2966(4) 0.2945(2) 0.0403(12) Uani 1 1 d . . .
H45 H 0.5834 0.3344 0.2646 0.048 Uiso 1 1 calc R . .
C46 C 0.4363(4) 0.2976(3) 0.2796(2) 0.0315(10) Uani 1 1 d . . .
H46 H 0.4031 0.3361 0.2393 0.038 Uiso 1 1 calc R . .
C47 C 0.5338(4) -0.0982(4) 0.4239(2) 0.0470(13) Uani 1 1 d . . .
H47A H 0.4773 -0.1349 0.4293 0.056 Uiso 1 1 calc R . .
H47B H 0.4961 -0.0283 0.4222 0.056 Uiso 1 1 calc R . .
H47C H 0.5866 -0.1252 0.4605 0.056 Uiso 1 1 calc R . .
C48 C 0.6918(4) -0.2438(3) 0.3585(2) 0.0460(13) Uani 1 1 d . . .
H48A H 0.6384 -0.2833 0.3635 0.055 Uiso 1 1 calc R . .
H48B H 0.7395 -0.2647 0.3972 0.055 Uiso 1 1 calc R . .
H48C H 0.7391 -0.2534 0.3209 0.055 Uiso 1 1 calc R . .
C49 C 0.7182(4) -0.0386(4) 0.3383(2) 0.0486(13) Uani 1 1 d . . .
H49A H 0.6790 0.0319 0.3326 0.058 Uiso 1 1 calc R . .
H49B H 0.7651 -0.0490 0.3007 0.058 Uiso 1 1 calc R . .
H49C H 0.7659 -0.0612 0.3771 0.058 Uiso 1 1 calc R . .
C51 C 0.1883(4) -0.1107(3) 0.15927(18) 0.0277(10) Uani 1 1 d . . .
C52 C 0.0724(4) -0.0718(3) 0.1597(2) 0.0409(12) Uani 1 1 d . . .
H52 H 0.0374 -0.0461 0.1951 0.049 Uiso 1 1 calc R . .
C53 C 0.0061(5) -0.0702(4) 0.1082(3) 0.0544(14) Uani 1 1 d . . .
H53 H -0.0732 -0.0425 0.1086 0.065 Uiso 1 1 calc R . .
C54 C 0.0555(5) -0.1083(4) 0.0577(2) 0.0544(15) Uani 1 1 d . . .
H54 H 0.0101 -0.1088 0.0235 0.065 Uiso 1 1 calc R . .
C55 C 0.1704(5) -0.1460(4) 0.0558(2) 0.0519(14) Uani 1 1 d . . .
H55 H 0.2046 -0.1713 0.0201 0.062 Uiso 1 1 calc R . .
C56 C 0.2366(4) -0.1470(4) 0.10621(19) 0.0403(12) Uani 1 1 d . . .
H56 H 0.3161 -0.1728 0.1046 0.048 Uiso 1 1 calc R . .
C61 C 0.3411(3) -0.2487(3) 0.25765(18) 0.0253(9) Uani 1 1 d . . .
C62 C 0.3149(4) -0.3231(3) 0.2353(2) 0.0374(11) Uani 1 1 d . . .
H62 H 0.2597 -0.3055 0.2023 0.045 Uiso 1 1 calc R . .
C63 C 0.3682(5) -0.4212(4) 0.2606(2) 0.0496(13) Uani 1 1 d . . .
H63 H 0.3509 -0.4706 0.2441 0.059 Uiso 1 1 calc R . .
C64 C 0.4463(5) -0.4484(4) 0.3096(2) 0.0523(14) Uani 1 1 d . . .
H64 H 0.4817 -0.5163 0.3275 0.063 Uiso 1 1 calc R . .
C65 C 0.4728(4) -0.3765(3) 0.3323(2) 0.0412(12) Uani 1 1 d . . .
H65 H 0.5274 -0.3950 0.3658 0.049 Uiso 1 1 calc R . .
C66 C 0.4212(4) -0.2787(3) 0.30721(19) 0.0319(10) Uani 1 1 d . . .
H66 H 0.4401 -0.2301 0.3238 0.038 Uiso 1 1 calc R . .
C71 C 0.6183(3) -0.1674(3) 0.19440(18) 0.0285(10) Uani 1 1 d . . .
C72 C 0.5975(4) -0.2512(3) 0.18462(19) 0.0356(11) Uani 1 1 d . . .
H72 H 0.5220 -0.2529 0.1814 0.043 Uiso 1 1 calc R . .
C73 C 0.6854(4) -0.3327(3) 0.1795(2) 0.0433(12) Uani 1 1 d . . .
H73 H 0.6697 -0.3906 0.1741 0.052 Uiso 1 1 calc R . .
C74 C 0.7949(4) -0.3309(4) 0.1822(2) 0.0460(13) Uani 1 1 d . . .
H74 H 0.8548 -0.3878 0.1793 0.055 Uiso 1 1 calc R . .
C75 C 0.8181(4) -0.2465(4) 0.1890(2) 0.0424(12) Uani 1 1 d . . .
H75 H 0.8939 -0.2445 0.1898 0.051 Uiso 1 1 calc R . .
C76 C 0.7302(4) -0.1644(4) 0.1948(2) 0.0369(11) Uani 1 1 d . . .
H76 H 0.7461 -0.1059 0.1991 0.044 Uiso 1 1 calc R . .
C81 C 0.5362(3) 0.0405(3) 0.15812(18) 0.0270(9) Uani 1 1 d . . .
C82 C 0.5448(4) 0.1215(3) 0.1797(2) 0.0349(10) Uani 1 1 d . . .
H82 H 0.5383 0.1206 0.2243 0.042 Uiso 1 1 calc R . .
C83 C 0.5627(4) 0.2040(4) 0.1359(2) 0.0445(12) Uani 1 1 d . . .
H83 H 0.5669 0.2596 0.1506 0.053 Uiso 1 1 calc R . .
C84 C 0.5744(4) 0.2045(4) 0.0716(2) 0.0488(13) Uani 1 1 d . . .
H84 H 0.5877 0.2604 0.0420 0.059 Uiso 1 1 calc R . .
C85 C 0.5671(4) 0.1253(4) 0.0495(2) 0.0498(13) Uani 1 1 d . . .
H85 H 0.5752 0.1265 0.0049 0.060 Uiso 1 1 calc R . .
C86 C 0.5481(4) 0.0439(3) 0.09216(19) 0.0378(11) Uani 1 1 d . . .
H86 H 0.5430 -0.0107 0.0765 0.045 Uiso 1 1 calc R . .
C10S C 0.4532(7) 0.5487(6) 0.0867(2) 0.133(2) Uiso 1 1 d D . .
C11S C 0.4850(3) 0.5126(9) 0.0302(3) 0.133(2) Uiso 0.50 1 d PD . .
C12S C 0.59912(15) 0.4927(6) 0.0101(3) 0.133(2) Uiso 1 1 d D . .
C13S C 0.6308(4) 0.4569(11) -0.0466(5) 0.133(2) Uiso 0.50 1 d PD . .
C14S C 0.4326(6) 0.4719(12) -0.0669(4) 0.133(2) Uiso 0.50 1 d PD . .
C20S C 0.3349(3) 0.4824(7) 0.5022(4) 0.136(2) Uiso 1 1 d D . .
C21S C 0.4444(2) 0.4956(6) 0.4990(7) 0.136(2) Uiso 0.50 1 d PD . .
C22S C 0.5374(4) 0.4236(3) 0.4808(4) 0.136(2) Uiso 1 1 d D . .
C23S C 0.6464(3) 0.4384(7) 0.4760(7) 0.136(2) Uiso 0.50 1 d PD . .
C24S C 0.5720(6) 0.5900(7) 0.5156(8) 0.136(2) Uiso 0.50 1 d PD . .

loop_
_atom_site_aniso_label
_atom_site_aniso_U_11
_atom_site_aniso_U_22
_atom_site_aniso_U_33
_atom_site_aniso_U_23
_atom_site_aniso_U_13
_atom_site_aniso_U_12
P1 0.0255(6) 0.0252(6) 0.0222(5) -0.0058(4) 0.0012(4) -0.0088(5)
P2 0.0250(6) 0.0231(6) 0.0230(5) -0.0065(4) 0.0004(4) -0.0076(5)
P3 0.0242(6) 0.0217(6) 0.0254(5) -0.0063(4) -0.0001(4) -0.0088(5)
P4 0.0231(6) 0.0240(6) 0.0254(5) -0.0076(4) 0.0013(4) -0.0077(5)
Si1 0.0268(7) 0.0318(7) 0.0351(6) -0.0060(5) 0.0000(5) -0.0100(6)
Si2 0.0349(7) 0.0343(7) 0.0243(5) -0.0089(5) 0.0057(5) -0.0121(6)
Si3 0.0386(8) 0.0279(7) 0.0395(7) -0.0055(6) 0.0134(6) -0.0102(6)
Si4 0.0269(7) 0.0375(7) 0.0274(6) -0.0105(5) -0.0008(5) -0.0078(6)
Na1 0.0405(11) 0.0265(9) 0.0424(9) -0.0048(8) -0.0104(8) -0.0092(8)
Na2 0.0273(10) 0.0516(12) 0.0814(13) -0.0436(11) 0.0065(10) -0.0076(9)
N1 0.025(2) 0.0270(19) 0.0315(17) -0.0087(15) 0.0025(15) -0.0077(16)
N2 0.032(2) 0.0214(18) 0.0216(15) -0.0063(14) 0.0035(14) -0.0112(16)
N3 0.030(2) 0.0243(19) 0.0288(17) -0.0054(15) 0.0054(15) -0.0113(16)
N4 0.0244(19) 0.0281(19) 0.0267(16) -0.0101(15) 0.0009(14) -0.0047(16)
C1 0.021(2) 0.030(2) 0.0241(19) -0.0054(18) 0.0018(17) -0.0030(18)
C2 0.023(2) 0.027(2) 0.027(2) -0.0058(18) 0.0012(17) -0.0073(18)
C11 0.027(2) 0.032(2) 0.0188(18) -0.0036(18) -0.0041(17) -0.0019(19)
C12 0.039(3) 0.035(3) 0.031(2) -0.009(2) -0.001(2) -0.009(2)
C13 0.047(3) 0.043(3) 0.043(3) -0.024(2) -0.005(2) -0.003(2)
C14 0.046(3) 0.060(4) 0.033(2) -0.022(3) 0.000(2) 0.003(3)
C15 0.041(3) 0.060(4) 0.032(2) -0.005(2) 0.010(2) -0.009(3)
C16 0.035(3) 0.039(3) 0.033(2) -0.007(2) 0.003(2) -0.010(2)
C17 0.031(3) 0.048(3) 0.054(3) 0.003(2) -0.003(2) -0.015(2)
C18 0.035(3) 0.042(3) 0.068(3) -0.009(3) 0.004(3) -0.006(2)
C19 0.048(3) 0.063(4) 0.046(3) -0.009(3) -0.010(2) -0.023(3)
C21 0.029(2) 0.029(2) 0.025(2) -0.0060(18) 0.0052(18) -0.0094(19)
C22 0.047(3) 0.031(3) 0.038(2) -0.003(2) -0.008(2) -0.018(2)
C23 0.068(4) 0.037(3) 0.053(3) -0.005(3) -0.001(3) -0.028(3)
C24 0.060(3) 0.026(3) 0.038(2) -0.001(2) 0.008(2) -0.008(2)
C25 0.037(3) 0.032(3) 0.035(2) 0.000(2) 0.001(2) -0.001(2)
C26 0.035(3) 0.035(3) 0.027(2) -0.007(2) -0.0012(19) -0.011(2)
C27 0.049(3) 0.044(3) 0.032(2) -0.006(2) 0.005(2) -0.015(2)
C28 0.039(3) 0.049(3) 0.044(3) -0.015(2) 0.013(2) -0.013(2)
C29 0.061(4) 0.056(3) 0.033(2) -0.019(2) 0.009(2) -0.025(3)
C31 0.038(3) 0.023(2) 0.027(2) -0.0079(18) 0.0011(19) -0.008(2)
C32 0.036(3) 0.027(2) 0.053(3) -0.013(2) 0.002(2) -0.009(2)
C33 0.061(4) 0.033(3) 0.083(4) -0.029(3) 0.000(3) -0.013(3)
C34 0.057(4) 0.029(3) 0.089(4) -0.026(3) 0.008(3) -0.002(3)
C35 0.030(3) 0.038(3) 0.066(3) -0.013(3) 0.001(2) -0.001(2)
C36 0.031(3) 0.035(3) 0.040(2) -0.010(2) 0.000(2) -0.005(2)
C37 0.036(3) 0.041(3) 0.040(2) -0.015(2) 0.010(2) -0.011(2)
C38 0.075(4) 0.049(3) 0.085(4) -0.034(3) 0.039(3) -0.042(3)
C39 0.069(4) 0.061(4) 0.045(3) 0.015(3) 0.023(3) 0.011(3)
C41 0.028(2) 0.026(2) 0.030(2) -0.0144(18) -0.0002(18) -0.0090(19)
C42 0.029(3) 0.043(3) 0.034(2) -0.008(2) 0.001(2) -0.010(2)
C43 0.034(3) 0.061(4) 0.045(3) -0.015(3) -0.010(2) -0.008(3)
C44 0.027(3) 0.053(3) 0.063(3) -0.028(3) -0.005(2) -0.009(2)
C45 0.034(3) 0.043(3) 0.054(3) -0.021(2) 0.014(2) -0.021(2)
C46 0.032(3) 0.030(2) 0.038(2) -0.014(2) 0.005(2) -0.014(2)
C47 0.042(3) 0.062(3) 0.033(2) -0.011(2) 0.000(2) -0.009(3)
C48 0.048(3) 0.041(3) 0.043(3) -0.006(2) -0.015(2) -0.003(2)
C49 0.039(3) 0.065(4) 0.050(3) -0.016(3) -0.003(2) -0.024(3)
C51 0.032(3) 0.024(2) 0.030(2) -0.0010(18) -0.0055(19) -0.015(2)
C52 0.038(3) 0.039(3) 0.046(3) -0.006(2) -0.005(2) -0.015(2)
C53 0.043(3) 0.053(3) 0.062(3) 0.006(3) -0.024(3) -0.018(3)
C54 0.070(4) 0.058(4) 0.044(3) -0.003(3) -0.027(3) -0.035(3)
C55 0.068(4) 0.063(4) 0.038(3) -0.015(3) -0.009(3) -0.035(3)
C56 0.042(3) 0.055(3) 0.029(2) -0.013(2) 0.000(2) -0.020(3)
C61 0.030(2) 0.020(2) 0.0261(19) -0.0063(17) 0.0069(18) -0.0080(18)
C62 0.044(3) 0.033(3) 0.037(2) -0.007(2) -0.003(2) -0.012(2)
C63 0.072(4) 0.027(3) 0.054(3) -0.013(2) -0.002(3) -0.017(3)
C64 0.071(4) 0.024(3) 0.054(3) -0.006(2) 0.006(3) -0.005(3)
C65 0.056(3) 0.027(3) 0.032(2) 0.000(2) -0.008(2) -0.004(2)
C66 0.036(3) 0.027(2) 0.035(2) -0.009(2) -0.002(2) -0.009(2)
C71 0.029(2) 0.031(2) 0.0231(19) -0.0060(18) 0.0012(18) -0.005(2)
C72 0.038(3) 0.038(3) 0.037(2) -0.020(2) 0.012(2) -0.013(2)
C73 0.052(3) 0.033(3) 0.047(3) -0.019(2) 0.016(2) -0.010(2)
C74 0.041(3) 0.043(3) 0.041(3) -0.012(2) 0.008(2) 0.009(2)
C75 0.027(3) 0.055(3) 0.044(3) -0.019(2) 0.004(2) -0.003(2)
C76 0.029(3) 0.042(3) 0.042(2) -0.016(2) 0.001(2) -0.009(2)
C81 0.020(2) 0.028(2) 0.033(2) -0.0053(19) 0.0018(18) -0.0081(19)
C82 0.032(3) 0.033(3) 0.042(2) -0.007(2) -0.003(2) -0.012(2)
C83 0.039(3) 0.032(3) 0.065(3) -0.006(2) -0.003(2) -0.018(2)
C84 0.043(3) 0.044(3) 0.056(3) 0.011(3) -0.004(2) -0.025(3)
C85 0.052(3) 0.060(4) 0.035(2) -0.003(3) 0.007(2) -0.020(3)
C86 0.043(3) 0.040(3) 0.030(2) -0.003(2) 0.004(2) -0.015(2)

loop_
_atom_type_symbol
_atom_type_description
_atom_type_scat_dispersion_real
_atom_type_scat_dispersion_imag
_atom_type_scat_source
C C 0.0033 0.0016 'International Tables Vol C Tables 4.2.6.8 and 6.1.1.4'
H H 0.0000 0.0000 'International Tables Vol C Tables 4.2.6.8 and 6.1.1.4'
N N 0.0061 0.0033 'International Tables Vol C Tables 4.2.6.8 and 6.1.1.4'
Na Na 0.0362 0.0249 'International Tables Vol C Tables 4.2.6.8 and 6.1.1.4'
Si Si 0.0817 0.0704 'International Tables Vol C Tables 4.2.6.8 and 6.1.1.4'
P P 0.1023 0.0942 'International Tables Vol C Tables 4.2.6.8 and 6.1.1.4'

loop_
_geom_angle_atom_site_label_1
_geom_angle_atom_site_label_2
_geom_angle_atom_site_label_3
_geom_angle
_geom_angle_site_symmetry_1
_geom_angle_site_symmetry_3
_geom_angle_publ_flag
N1 P1 C1 112.83(18) . . ?
N1 P1 C11 112.67(19) . . ?
C1 P1 C11 105.05(18) . . ?
N1 P1 C21 112.09(19) . . ?
C1 P1 C21 112.1(2) . . ?
C11 P1 C21 101.29(18) . . ?
N2 P2 C1 113.91(18) . . ?
N2 P2 C31 109.51(18) . . ?
C1 P2 C31 113.16(19) . . ?
N2 P2 C41 111.24(18) . . ?
C1 P2 C41 104.03(18) . . ?
C31 P2 C41 104.46(19) . . ?
N3 P3 C2 117.45(18) . . ?
N3 P3 C61 108.24(17) . . ?
C2 P3 C61 110.87(19) . . ?
N3 P3 C51 111.92(19) . . ?
C2 P3 C51 103.00(18) . . ?
C61 P3 C51 104.57(19) . . ?
N4 P4 C2 113.78(18) . . ?
N4 P4 C81 114.07(19) . . ?
C2 P4 C81 103.22(19) . . ?
N4 P4 C71 109.58(17) . . ?
C2 P4 C71 114.18(19) . . ?
C81 P4 C71 101.30(18) . . ?
N1 Si1 C18 113.1(2) . . ?
N1 Si1 C19 114.8(2) . . ?
C18 Si1 C19 108.3(2) . . ?
N1 Si1 C17 106.76(19) . . ?
C18 Si1 C17 106.5(2) . . ?
C19 Si1 C17 106.8(2) . . ?
N2 Si2 C27 106.72(18) . . ?
N2 Si2 C29 117.19(19) . . ?
C27 Si2 C29 106.3(2) . . ?
N2 Si2 C28 111.63(18) . . ?
C27 Si2 C28 110.7(2) . . ?
C29 Si2 C28 104.1(2) . . ?
N3 Si3 C39 113.9(2) . . ?
N3 Si3 C37 107.62(19) . . ?
C39 Si3 C37 106.7(2) . . ?
N3 Si3 C38 116.1(2) . . ?
C39 Si3 C38 107.1(3) . . ?
C37 Si3 C38 104.7(2) . . ?
N4 Si4 C49 112.3(2) . . ?
N4 Si4 C48 115.86(19) . . ?
C49 Si4 C48 107.6(2) . . ?
N4 Si4 C47 106.38(19) . . ?
C49 Si4 C47 108.2(2) . . ?
C48 Si4 C47 106.1(2) . . ?
N1 Na1 N3 140.18(13) . . ?
N1 Na1 N2 104.89(12) . . ?
N3 Na1 N2 104.29(12) . . ?
N1 Na1 C1 61.06(11) . . ?
N3 Na1 C1 113.63(12) . . ?
N2 Na1 C1 60.31(10) . . ?
N4 Na2 N2 149.96(14) . . ?
N4 Na2 N3 107.48(13) . . ?
N2 Na2 N3 102.53(12) . . ?
N4 Na2 C2 60.57(11) . . ?
N2 Na2 C2 138.39(13) . . ?
N3 Na2 C2 60.76(11) . . ?
P1 N1 Si1 141.3(2) . . ?
P1 N1 Na1 103.39(17) . . ?
Si1 N1 Na1 114.30(17) . . ?
P2 N2 Si2 128.6(2) . . ?
P2 N2 Na1 99.96(14) . . ?
Si2 N2 Na1 117.50(16) . . ?
P2 N2 Na2 97.04(15) . . ?
Si2 N2 Na2 127.40(17) . . ?
Na1 N2 Na2 69.64(10) . . ?
P3 N3 Si3 125.3(2) . . ?
P3 N3 Na1 124.06(17) . . ?
Si3 N3 Na1 104.41(15) . . ?
P3 N3 Na2 98.31(16) . . ?
Si3 N3 Na2 122.57(16) . . ?
Na1 N3 Na2 70.26(10) . . ?
P4 N4 Si4 138.4(2) . . ?
P4 N4 Na2 103.31(17) . . ?
Si4 N4 Na2 118.13(16) . . ?
P2 C1 P1 128.0(2) . . ?
P2 C1 Na1 81.79(15) . . ?
P1 C1 Na1 77.99(15) . . ?
P3 C2 P4 132.1(2) . . ?
P3 C2 Na2 79.59(14) . . ?
P4 C2 Na2 76.47(14) . . ?
C12 C11 C16 119.1(4) . . ?
C12 C11 P1 119.6(3) . . ?
C16 C11 P1 121.3(3) . . ?
C11 C12 C13 120.0(4) . . ?
C14 C13 C12 120.1(5) . . ?
C13 C14 C15 120.6(4) . . ?
C14 C15 C16 119.6(5) . . ?
C11 C16 C15 120.5(4) . . ?
C22 C21 C26 117.6(4) . . ?
C22 C21 P1 122.1(3) . . ?
C26 C21 P1 120.3(3) . . ?
C21 C22 C23 120.3(4) . . ?
C24 C23 C22 121.0(5) . . ?
C25 C24 C23 119.2(4) . . ?
C24 C25 C26 120.1(4) . . ?
C25 C26 C21 121.7(4) . . ?
C32 C31 C36 118.7(4) . . ?
C32 C31 P2 123.4(3) . . ?
C36 C31 P2 117.9(3) . . ?
C31 C32 C33 120.7(5) . . ?
C34 C33 C32 120.0(5) . . ?
C33 C34 C35 119.9(5) . . ?
C34 C35 C36 120.3(5) . . ?
C35 C36 C31 120.3(4) . . ?
C42 C41 C46 117.9(4) . . ?
C42 C41 P2 120.5(3) . . ?
C46 C41 P2 121.6(3) . . ?
C41 C42 C43 121.0(4) . . ?
C44 C43 C42 119.9(4) . . ?
C45 C44 C43 119.9(4) . . ?
C44 C45 C46 120.1(4) . . ?
C45 C46 C41 121.1(4) . . ?
C52 C51 C56 118.0(4) . . ?
C52 C51 P3 121.3(3) . . ?
C56 C51 P3 120.6(3) . . ?
C51 C52 C53 120.5(5) . . ?
C54 C53 C52 120.1(5) . . ?
C53 C54 C55 120.4(5) . . ?
C54 C55 C56 119.8(5) . . ?
C55 C56 C51 121.1(5) . . ?
C66 C61 C62 117.3(4) . . ?
C66 C61 P3 118.9(3) . . ?
C62 C61 P3 123.8(3) . . ?
C63 C62 C61 120.8(4) . . ?
C62 C63 C64 120.5(5) . . ?
C65 C64 C63 119.5(5) . . ?
C66 C65 C64 120.5(5) . . ?
C65 C66 C61 121.4(4) . . ?
C72 C71 C76 118.6(4) . . ?
C72 C71 P4 122.3(3) . . ?
C76 C71 P4 118.9(3) . . ?
C71 C72 C73 120.5(4) . . ?
C74 C73 C72 120.8(5) . . ?
C73 C74 C75 119.9(4) . . ?
C74 C75 C76 119.8(5) . . ?
C75 C76 C71 120.3(4) . . ?
C82 C81 C86 118.2(4) . . ?
C82 C81 P4 120.9(3) . . ?
C86 C81 P4 120.9(3) . . ?
C81 C82 C83 120.2(4) . . ?
C84 C83 C82 120.0(5) . . ?
C85 C84 C83 120.7(5) . . ?
C84 C85 C86 120.0(4) . . ?
C85 C86 C81 121.0(4) . . ?
C11S C10S C14S 60.09(8) . 2_665 ?
C11S C10S C13S 60.11(8) . 2_665 ?
C14S C10S C13S 119.87(9) 2_665 2_665 ?
C10S C11S C12S 119.89(10) . . ?
C10S C11S C12S 119.88(10) . 2_665 ?
C12S C11S C12S 119.83(8) . 2_665 ?
C10S C11S C14S 59.97(6) . 2_665 ?
C12S C11S C14S 59.92(6) . 2_665 ?
C12S C11S C14S 174.1(13) 2_665 2_665 ?
C10S C11S C13S 59.96(6) . 2_665 ?
C12S C11S C13S 173.9(13) . 2_665 ?
C12S C11S C13S 59.92(6) 2_665 2_665 ?
C14S C11S C13S 119.61(18) 2_665 2_665 ?
C10S C11S C11S 173.7(16) . 2_665 ?
C12S C11S C11S 59.92(6) . 2_665 ?
C12S C11S C11S 59.90(6) 2_665 2_665 ?
C14S C11S C11S 119.5(2) 2_665 2_665 ?
C13S C11S C11S 119.5(2) 2_665 2_665 ?
C14S C12S C13S 179.8(11) 2_665 . ?
C14S C12S C11S 60.07(7) 2_665 . ?
C13S C12S C11S 119.88(8) . . ?
C14S C12S C11S 119.89(8) 2_665 2_665 ?
C13S C12S C11S 60.08(7) . 2_665 ?
C11S C12S C11S 60.17(8) . 2_665 ?
C12S C13S C10S 119.92(8) . 2_665 ?
C12S C13S C11S 60.00(5) . 2_665 ?
C10S C13S C11S 59.92(6) 2_665 2_665 ?
C12S C14S C10S 119.95(8) 2_665 2_665 ?
C12S C14S C11S 60.01(5) 2_665 2_665 ?
C10S C14S C11S 59.94(6) 2_665 2_665 ?
C21S C20S C24S 60.07(7) . 2_666 ?
C21S C20S C23S 60.11(8) . 2_666 ?
C24S C20S C23S 119.77(11) 2_666 2_666 ?
C20S C21S C22S 119.93(9) . 2_666 ?
C20S C21S C22S 119.96(9) . . ?
C22S C21S C22S 119.90(8) 2_666 . ?
C20S C21S C24S 59.99(6) . 2_666 ?
C22S C21S C24S 175.1(15) 2_666 2_666 ?
C22S C21S C24S 59.97(6) . 2_666 ?
C20S C21S C23S 59.98(6) . 2_666 ?
C22S C21S C23S 59.97(6) 2_666 2_666 ?
C22S C21S C23S 174.0(14) . 2_666 ?
C24S C21S C23S 119.57(19) 2_666 2_666 ?
C20S C21S C21S 175.5(19) . 2_666 ?
C22S C21S C21S 59.96(6) 2_666 2_666 ?
C22S C21S C21S 59.94(6) . 2_666 ?
C24S C21S C21S 119.7(2) 2_666 2_666 ?
C23S C21S C21S 119.6(2) 2_666 2_666 ?
C24S C22S C21S 119.90(8) 2_666 2_666 ?
C24S C22S C21S 60.04(7) 2_666 . ?
C21S C22S C21S 60.10(7) 2_666 . ?
C24S C22S C23S 178.9(12) 2_666 . ?
C21S C22S C23S 60.08(8) 2_666 . ?
C21S C22S C23S 119.82(9) . . ?
C20S C23S C22S 119.83(10) 2_666 . ?
C20S C23S C21S 59.91(6) 2_666 2_666 ?
C22S C23S C21S 59.95(5) . 2_666 ?
C20S C24S C22S 119.92(8) 2_666 2_666 ?
C20S C24S C21S 59.94(5) 2_666 2_666 ?
C22S C24S C21S 59.99(5) 2_666 2_666 ?

loop_
_geom_bond_atom_site_label_1
_geom_bond_atom_site_label_2
_geom_bond_distance
_geom_bond_site_symmetry_2
_geom_bond_publ_flag
P1 N1 1.573(3) . ?
P1 C1 1.725(4) . ?
P1 C11 1.829(4) . ?
P1 C21 1.832(4) . ?
P2 N2 1.597(3) . ?
P2 C1 1.724(4) . ?
P2 C31 1.823(4) . ?
P2 C41 1.832(4) . ?
P3 N3 1.604(3) . ?
P3 C2 1.716(4) . ?
P3 C61 1.822(4) . ?
P3 C51 1.822(4) . ?
P4 N4 1.577(3) . ?
P4 C2 1.719(4) . ?
P4 C81 1.811(4) . ?
P4 C71 1.836(4) . ?
Si1 N1 1.695(3) . ?
Si1 C18 1.876(5) . ?
Si1 C19 1.877(4) . ?
Si1 C17 1.879(5) . ?
Si2 N2 1.724(3) . ?
Si2 C27 1.874(5) . ?
Si2 C29 1.877(5) . ?
Si2 C28 1.879(5) . ?
Si3 N3 1.728(3) . ?
Si3 C39 1.859(5) . ?
Si3 C37 1.866(4) . ?
Si3 C38 1.870(5) . ?
Si4 N4 1.699(3) . ?
Si4 C49 1.866(5) . ?
Si4 C48 1.871(5) . ?
Si4 C47 1.877(4) . ?
Na1 N1 2.338(4) . ?
Na1 N3 2.483(4) . ?
Na1 N2 2.524(3) . ?
Na1 C1 2.966(4) . ?
Na2 N4 2.334(4) . ?
Na2 N2 2.534(4) . ?
Na2 N3 2.535(4) . ?
Na2 C2 3.017(4) . ?
C11 C12 1.373(6) . ?
C11 C16 1.385(6) . ?
C12 C13 1.406(6) . ?
C13 C14 1.354(7) . ?
C14 C15 1.372(7) . ?
C15 C16 1.392(6) . ?
C21 C22 1.389(6) . ?
C21 C26 1.392(6) . ?
C22 C23 1.397(6) . ?
C23 C24 1.374(7) . ?
C24 C25 1.372(6) . ?
C25 C26 1.385(6) . ?
C31 C32 1.370(6) . ?
C31 C36 1.400(6) . ?
C32 C33 1.398(6) . ?
C33 C34 1.370(7) . ?
C34 C35 1.374(7) . ?
C35 C36 1.384(6) . ?
C41 C42 1.381(5) . ?
C41 C46 1.398(5) . ?
C42 C43 1.391(6) . ?
C43 C44 1.379(7) . ?
C44 C45 1.372(6) . ?
C45 C46 1.381(6) . ?
C51 C52 1.384(6) . ?
C51 C56 1.395(6) . ?
C52 C53 1.403(6) . ?
C53 C54 1.363(7) . ?
C54 C55 1.373(7) . ?
C55 C56 1.388(6) . ?
C61 C66 1.397(5) . ?
C61 C62 1.403(6) . ?
C62 C63 1.375(6) . ?
C63 C64 1.376(7) . ?
C64 C65 1.376(7) . ?
C65 C66 1.366(6) . ?
C71 C72 1.379(6) . ?
C71 C76 1.400(6) . ?
C72 C73 1.380(6) . ?
C73 C74 1.369(7) . ?
C74 C75 1.379(7) . ?
C75 C76 1.389(6) . ?
C81 C82 1.395(6) . ?
C81 C86 1.399(5) . ?
C82 C83 1.397(6) . ?
C83 C84 1.372(7) . ?
C84 C85 1.370(7) . ?
C85 C86 1.379(6) . ?
C10S C11S 1.4199(9) . ?
C10S C14S 1.4203(10) 2_665 ?
C10S C13S 1.4205(9) 2_665 ?
C11S C12S 1.4212(9) . ?
C11S C12S 1.4215(9) 2_665 ?
C11S C14S 1.4220(18) 2_665 ?
C11S C13S 1.4226(18) 2_665 ?
C11S C11S 1.425(2) 2_665 ?
C12S C14S 1.4199(9) 2_665 ?
C12S C13S 1.4203(9) . ?
C12S C11S 1.4215(9) 2_665 ?
C13S C10S 1.4205(9) 2_665 ?
C13S C11S 1.4226(18) 2_665 ?
C14S C12S 1.4199(9) 2_665 ?
C14S C10S 1.4203(9) 2_665 ?
C14S C11S 1.4220(18) 2_665 ?
C20S C21S 1.4197(8) . ?
C20S C24S 1.4205(9) 2_666 ?
C20S C23S 1.4208(10) 2_666 ?
C21S C22S 1.4207(9) 2_666 ?
C21S C22S 1.4209(9) . ?
C21S C24S 1.4216(17) 2_666 ?
C21S C23S 1.4226(19) 2_666 ?
C21S C21S 1.423(2) 2_666 ?
C22S C24S 1.4207(9) 2_666 ?
C22S C21S 1.4207(9) 2_666 ?
C22S C23S 1.4210(9) . ?
C23S C20S 1.4208(10) 2_666 ?
C23S C21S 1.4226(19) 2_666 ?
C24S C20S 1.4205(9) 2_666 ?
C24S C22S 1.4207(9) 2_666 ?
C24S C21S 1.4216(17) 2_666 ?

loop_
_geom_torsion_atom_site_label_1
_geom_torsion_atom_site_label_2
_geom_torsion_atom_site_label_3
_geom_torsion_atom_site_label_4
_geom_torsion
_geom_torsion_site_symmetry_1
_geom_torsion_site_symmetry_2
_geom_torsion_site_symmetry_3
_geom_torsion_site_symmetry_4
_geom_torsion_publ_flag
C1 P1 N1 Si1 170.1(3) . . . . ?
C11 P1 N1 Si1 -71.1(4) . . . . ?
C21 P1 N1 Si1 42.3(4) . . . . ?
C1 P1 N1 Na1 -23.1(2) . . . . ?
C11 P1 N1 Na1 95.63(18) . . . . ?
C21 P1 N1 Na1 -150.89(16) . . . . ?
C18 Si1 N1 P1 -73.6(4) . . . . ?
C19 Si1 N1 P1 51.4(4) . . . . ?
C17 Si1 N1 P1 169.5(3) . . . . ?
C18 Si1 N1 Na1 120.5(2) . . . . ?
C19 Si1 N1 Na1 -114.4(2) . . . . ?
C17 Si1 N1 Na1 3.7(2) . . . . ?
N3 Na1 N1 P1 -79.1(2) . . . . ?
N2 Na1 N1 P1 56.81(18) . . . . ?
C1 Na1 N1 P1 13.92(13) . . . . ?
N3 Na1 N1 Si1 91.9(2) . . . . ?
N2 Na1 N1 Si1 -132.23(17) . . . . ?
C1 Na1 N1 Si1 -175.1(2) . . . . ?
C1 P2 N2 Si2 -158.5(2) . . . . ?
C31 P2 N2 Si2 -30.6(3) . . . . ?
C41 P2 N2 Si2 84.3(3) . . . . ?
C1 P2 N2 Na1 -20.8(2) . . . . ?
C31 P2 N2 Na1 107.06(17) . . . . ?
C41 P2 N2 Na1 -137.97(15) . . . . ?
C1 P2 N2 Na2 49.7(2) . . . . ?
C31 P2 N2 Na2 177.54(16) . . . . ?
C41 P2 N2 Na2 -67.49(17) . . . . ?
C27 Si2 N2 P2 -140.7(3) . . . . ?
C29 Si2 N2 P2 -21.8(4) . . . . ?
C28 Si2 N2 P2 98.2(3) . . . . ?
C27 Si2 N2 Na1 87.6(2) . . . . ?
C29 Si2 N2 Na1 -153.4(2) . . . . ?
C28 Si2 N2 Na1 -33.5(3) . . . . ?
C27 Si2 N2 Na2 3.1(3) . . . . ?
C29 Si2 N2 Na2 122.1(2) . . . . ?
C28 Si2 N2 Na2 -118.0(2) . . . . ?
N1 Na1 N2 P2 -30.74(18) . . . . ?
N3 Na1 N2 P2 121.86(15) . . . . ?
C1 Na1 N2 P2 12.54(13) . . . . ?
N1 Na1 N2 Si2 112.88(18) . . . . ?
N3 Na1 N2 Si2 -94.51(19) . . . . ?
C1 Na1 N2 Si2 156.2(2) . . . . ?
N1 Na1 N2 Na2 -124.62(12) . . . . ?
N3 Na1 N2 Na2 27.98(11) . . . . ?
C1 Na1 N2 Na2 -81.34(12) . . . . ?
N4 Na2 N2 P2 52.6(3) . . . . ?
N3 Na2 N2 P2 -125.20(15) . . . . ?
C2 Na2 N2 P2 -65.4(2) . . . . ?
N4 Na2 N2 Si2 -99.7(3) . . . . ?
N3 Na2 N2 Si2 82.5(2) . . . . ?
C2 Na2 N2 Si2 142.3(2) . . . . ?
N4 Na2 N2 Na1 150.6(3) . . . . ?
N3 Na2 N2 Na1 -27.15(11) . . . . ?
C2 Na2 N2 Na1 32.64(19) . . . . ?
C2 P3 N3 Si3 -161.3(2) . . . . ?
C61 P3 N3 Si3 -34.9(3) . . . . ?
C51 P3 N3 Si3 79.9(3) . . . . ?
C2 P3 N3 Na1 50.8(3) . . . . ?
C61 P3 N3 Na1 177.3(2) . . . . ?
C51 P3 N3 Na1 -68.0(2) . . . . ?
C2 P3 N3 Na2 -20.9(2) . . . . ?
C61 P3 N3 Na2 105.52(17) . . . . ?
C51 P3 N3 Na2 -139.76(16) . . . . ?
C39 Si3 N3 P3 83.0(3) . . . . ?
C37 Si3 N3 P3 -158.9(2) . . . . ?
C38 Si3 N3 P3 -42.0(4) . . . . ?
C39 Si3 N3 Na1 -124.0(2) . . . . ?
C37 Si3 N3 Na1 -5.9(2) . . . . ?
C38 Si3 N3 Na1 110.9(2) . . . . ?
C39 Si3 N3 Na2 -48.5(3) . . . . ?
C37 Si3 N3 Na2 69.6(2) . . . . ?
C38 Si3 N3 Na2 -173.6(2) . . . . ?
N1 Na1 N3 P3 21.4(3) . . . . ?
N2 Na1 N3 P3 -114.6(2) . . . . ?
C1 Na1 N3 P3 -51.1(2) . . . . ?
N1 Na1 N3 Si3 -131.94(19) . . . . ?
N2 Na1 N3 Si3 92.04(17) . . . . ?
C1 Na1 N3 Si3 155.52(14) . . . . ?
N1 Na1 N3 Na2 108.2(2) . . . . ?
N2 Na1 N3 Na2 -27.85(11) . . . . ?
C1 Na1 N3 Na2 35.63(12) . . . . ?
N4 Na2 N3 P3 -28.02(19) . . . . ?
N2 Na2 N3 P3 150.80(15) . . . . ?
C2 Na2 N3 P3 11.92(13) . . . . ?
N4 Na2 N3 Si3 113.8(2) . . . . ?
N2 Na2 N3 Si3 -67.3(2) . . . . ?
C2 Na2 N3 Si3 153.8(2) . . . . ?
N4 Na2 N3 Na1 -151.31(13) . . . . ?
N2 Na2 N3 Na1 27.51(11) . . . . ?
C2 Na2 N3 Na1 -111.37(13) . . . . ?
C2 P4 N4 Si4 149.3(3) . . . . ?
C81 P4 N4 Si4 -92.7(3) . . . . ?
C71 P4 N4 Si4 20.1(4) . . . . ?
C2 P4 N4 Na2 -26.2(2) . . . . ?
C81 P4 N4 Na2 91.9(2) . . . . ?
C71 P4 N4 Na2 -155.34(17) . . . . ?
C49 Si4 N4 P4 76.0(4) . . . . ?
C48 Si4 N4 P4 -48.2(4) . . . . ?
C47 Si4 N4 P4 -165.8(3) . . . . ?
C49 Si4 N4 Na2 -109.1(2) . . . . ?
C48 Si4 N4 Na2 126.7(2) . . . . ?
C47 Si4 N4 Na2 9.1(3) . . . . ?
N2 Na2 N4 P4 -122.4(3) . . . . ?
N3 Na2 N4 P4 55.34(19) . . . . ?
C2 Na2 N4 P4 15.30(14) . . . . ?
N2 Na2 N4 Si4 61.1(4) . . . . ?
N3 Na2 N4 Si4 -121.22(19) . . . . ?
C2 Na2 N4 Si4 -161.3(2) . . . . ?
N2 P2 C1 P1 85.2(3) . . . . ?
C31 P2 C1 P1 -40.8(4) . . . . ?
C41 P2 C1 P1 -153.6(3) . . . . ?
N2 P2 C1 Na1 17.49(18) . . . . ?
C31 P2 C1 Na1 -108.47(17) . . . . ?
C41 P2 C1 Na1 138.77(15) . . . . ?
N1 P1 C1 P2 -51.5(4) . . . . ?
C11 P1 C1 P2 -174.6(3) . . . . ?
C21 P1 C1 P2 76.3(3) . . . . ?
N1 P1 C1 Na1 17.94(17) . . . . ?
C11 P1 C1 Na1 -105.17(16) . . . . ?
C21 P1 C1 Na1 145.67(14) . . . . ?
N1 Na1 C1 P2 119.25(18) . . . . ?
N3 Na1 C1 P2 -105.02(16) . . . . ?
N2 Na1 C1 P2 -11.54(12) . . . . ?
N1 Na1 C1 P1 -12.61(12) . . . . ?
N3 Na1 C1 P1 123.12(15) . . . . ?
N2 Na1 C1 P1 -143.40(18) . . . . ?
N3 P3 C2 P4 78.5(3) . . . . ?
C61 P3 C2 P4 -46.7(4) . . . . ?
C51 P3 C2 P4 -158.0(3) . . . . ?
N3 P3 C2 Na2 17.57(19) . . . . ?
C61 P3 C2 Na2 -107.57(15) . . . . ?
C51 P3 C2 Na2 141.06(15) . . . . ?
N4 P4 C2 P3 -42.2(4) . . . . ?
C81 P4 C2 P3 -166.3(3) . . . . ?
C71 P4 C2 P3 84.7(3) . . . . ?
N4 P4 C2 Na2 19.96(18) . . . . ?
C81 P4 C2 Na2 -104.19(15) . . . . ?
C71 P4 C2 Na2 146.78(15) . . . . ?
N4 Na2 C2 P3 124.12(19) . . . . ?
N2 Na2 C2 P3 -86.4(2) . . . . ?
N3 Na2 C2 P3 -11.20(12) . . . . ?
N4 Na2 C2 P4 -14.02(13) . . . . ?
N2 Na2 C2 P4 135.47(18) . . . . ?
N3 Na2 C2 P4 -149.35(19) . . . . ?
N1 P1 C11 C12 -20.0(4) . . . . ?
C1 P1 C11 C12 103.2(4) . . . . ?
C21 P1 C11 C12 -139.9(3) . . . . ?
N1 P1 C11 C16 159.3(3) . . . . ?
C1 P1 C11 C16 -77.5(4) . . . . ?
C21 P1 C11 C16 39.4(4) . . . . ?
C16 C11 C12 C13 -0.3(6) . . . . ?
P1 C11 C12 C13 179.0(3) . . . . ?
C11 C12 C13 C14 -2.1(7) . . . . ?
C12 C13 C14 C15 3.3(7) . . . . ?
C13 C14 C15 C16 -2.0(7) . . . . ?
C12 C11 C16 C15 1.6(6) . . . . ?
P1 C11 C16 C15 -177.7(3) . . . . ?
C14 C15 C16 C11 -0.5(7) . . . . ?
N1 P1 C21 C22 128.2(3) . . . . ?
C1 P1 C21 C22 0.1(4) . . . . ?
C11 P1 C21 C22 -111.4(4) . . . . ?
N1 P1 C21 C26 -54.9(4) . . . . ?
C1 P1 C21 C26 177.0(3) . . . . ?
C11 P1 C21 C26 65.4(4) . . . . ?
C26 C21 C22 C23 1.8(6) . . . . ?
P1 C21 C22 C23 178.7(4) . . . . ?
C21 C22 C23 C24 -1.8(7) . . . . ?
C22 C23 C24 C25 1.3(7) . . . . ?
C23 C24 C25 C26 -1.0(7) . . . . ?
C24 C25 C26 C21 1.0(6) . . . . ?
C22 C21 C26 C25 -1.4(6) . . . . ?
P1 C21 C26 C25 -178.4(3) . . . . ?
N2 P2 C31 C32 117.1(4) . . . . ?
C1 P2 C31 C32 -114.6(4) . . . . ?
C41 P2 C31 C32 -2.1(4) . . . . ?
N2 P2 C31 C36 -61.3(4) . . . . ?
C1 P2 C31 C36 67.0(4) . . . . ?
C41 P2 C31 C36 179.5(3) . . . . ?
C36 C31 C32 C33 -0.2(7) . . . . ?
P2 C31 C32 C33 -178.6(4) . . . . ?
C31 C32 C33 C34 1.2(8) . . . . ?
C32 C33 C34 C35 -2.2(8) . . . . ?
C33 C34 C35 C36 2.3(8) . . . . ?
C34 C35 C36 C31 -1.3(7) . . . . ?
C32 C31 C36 C35 0.3(6) . . . . ?
P2 C31 C36 C35 178.8(3) . . . . ?
N2 P2 C41 C42 -15.8(4) . . . . ?
C1 P2 C41 C42 -138.8(3) . . . . ?
C31 P2 C41 C42 102.3(4) . . . . ?
N2 P2 C41 C46 165.1(3) . . . . ?
C1 P2 C41 C46 42.1(4) . . . . ?
C31 P2 C41 C46 -76.8(3) . . . . ?
C46 C41 C42 C43 0.1(6) . . . . ?
P2 C41 C42 C43 -179.0(4) . . . . ?
C41 C42 C43 C44 0.0(7) . . . . ?
C42 C43 C44 C45 0.0(7) . . . . ?
C43 C44 C45 C46 -0.1(7) . . . . ?
C44 C45 C46 C41 0.2(7) . . . . ?
C42 C41 C46 C45 -0.2(6) . . . . ?
P2 C41 C46 C45 178.9(3) . . . . ?
N3 P3 C51 C52 0.4(4) . . . . ?
C2 P3 C51 C52 -126.7(4) . . . . ?
C61 P3 C51 C52 117.4(4) . . . . ?
N3 P3 C51 C56 -178.2(3) . . . . ?
C2 P3 C51 C56 54.8(4) . . . . ?
C61 P3 C51 C56 -61.2(4) . . . . ?
C56 C51 C52 C53 0.5(7) . . . . ?
P3 C51 C52 C53 -178.1(4) . . . . ?
C51 C52 C53 C54 1.0(7) . . . . ?
C52 C53 C54 C55 -1.8(8) . . . . ?
C53 C54 C55 C56 1.2(8) . . . . ?
C54 C55 C56 C51 0.3(7) . . . . ?
C52 C51 C56 C55 -1.1(7) . . . . ?
P3 C51 C56 C55 177.5(4) . . . . ?
N3 P3 C61 C66 -65.4(4) . . . . ?
C2 P3 C61 C66 64.8(4) . . . . ?
C51 P3 C61 C66 175.1(3) . . . . ?
N3 P3 C61 C62 113.7(4) . . . . ?
C2 P3 C61 C62 -116.1(4) . . . . ?
C51 P3 C61 C62 -5.8(4) . . . . ?
C66 C61 C62 C63 -1.3(6) . . . . ?
P3 C61 C62 C63 179.6(4) . . . . ?
C61 C62 C63 C64 1.7(7) . . . . ?
C62 C63 C64 C65 -1.4(8) . . . . ?
C63 C64 C65 C66 0.8(7) . . . . ?
C64 C65 C66 C61 -0.5(7) . . . . ?
C62 C61 C66 C65 0.8(6) . . . . ?
P3 C61 C66 C65 179.9(3) . . . . ?
N4 P4 C71 C72 106.5(4) . . . . ?
C2 P4 C71 C72 -22.5(4) . . . . ?
C81 P4 C71 C72 -132.7(3) . . . . ?
N4 P4 C71 C76 -68.2(4) . . . . ?
C2 P4 C71 C76 162.8(3) . . . . ?
C81 P4 C71 C76 52.6(4) . . . . ?
C76 C71 C72 C73 4.1(6) . . . . ?
P4 C71 C72 C73 -170.6(3) . . . . ?
C71 C72 C73 C74 -1.9(7) . . . . ?
C72 C73 C74 C75 -1.0(7) . . . . ?
C73 C74 C75 C76 1.6(7) . . . . ?
C74 C75 C76 C71 0.7(7) . . . . ?
C72 C71 C76 C75 -3.5(6) . . . . ?
P4 C71 C76 C75 171.4(3) . . . . ?
N4 P4 C81 C82 -11.5(4) . . . . ?
C2 P4 C81 C82 112.4(4) . . . . ?
C71 P4 C81 C82 -129.2(3) . . . . ?
N4 P4 C81 C86 170.6(3) . . . . ?
C2 P4 C81 C86 -65.5(4) . . . . ?
C71 P4 C81 C86 52.9(4) . . . . ?
C86 C81 C82 C83 1.1(6) . . . . ?
P4 C81 C82 C83 -176.9(3) . . . . ?
C81 C82 C83 C84 -1.4(7) . . . . ?
C82 C83 C84 C85 0.9(7) . . . . ?
C83 C84 C85 C86 -0.1(8) . . . . ?
C84 C85 C86 C81 -0.1(7) . . . . ?
C82 C81 C86 C85 -0.4(7) . . . . ?
P4 C81 C86 C85 177.6(4) . . . . ?
C14S C10S C11S C12S -0.4(11) 2_665 . . . ?
C13S C10S C11S C12S 173.0(15) 2_665 . . . ?
C14S C10S C11S C12S -173.1(15) 2_665 . . 2_665 ?
C13S C10S C11S C12S 0.3(11) 2_665 . . 2_665 ?
C13S C10S C11S C14S 173.4(13) 2_665 . . 2_665 ?
C14S C10S C11S C13S -173.4(13) 2_665 . . 2_665 ?
C14S C10S C11S C11S -86.9(14) 2_665 . . 2_665 ?
C13S C10S C11S C11S 86.5(13) 2_665 . . 2_665 ?
C10S C11S C12S C14S 0.4(11) . . . 2_665 ?
C12S C11S C12S C14S 173.2(15) 2_665 . . 2_665 ?
C13S C11S C12S C14S 87.3(12) 2_665 . . 2_665 ?
C11S C11S C12S C14S 173.2(15) 2_665 . . 2_665 ?
C10S C11S C12S C13S -179.7(11) . . . . ?
C12S C11S C12S C13S -7.0(15) 2_665 . . . ?
C14S C11S C12S C13S 179.8(13) 2_665 . . . ?
C13S C11S C12S C13S -92.9(13) 2_665 . . . ?
C11S C11S C12S C13S -7.0(15) 2_665 . . . ?
C10S C11S C12S C11S -172.7(18) . . . 2_665 ?
C12S C11S C12S C11S 0.000(2) 2_665 . . 2_665 ?
C14S C11S C12S C11S -173.2(15) 2_665 . . 2_665 ?
C13S C11S C12S C11S -85.8(9) 2_665 . . 2_665 ?
C14S C12S C13S C10S 78(100) 2_665 . . 2_665 ?
C11S C12S C13S C10S 6.8(18) . . . 2_665 ?
C11S C12S C13S C10S -0.3(11) 2_665 . . 2_665 ?
C14S C12S C13S C11S 78(100) 2_665 . . 2_665 ?
C11S C12S C13S C11S 7.0(15) . . . 2_665 ?
C24S C20S C21S C22S -174.3(17) 2_666 . . 2_666 ?
C23S C20S C21S C22S -1.7(11) 2_666 . . 2_666 ?
C24S C20S C21S C22S 0.4(12) 2_666 . . . ?
C23S C20S C21S C22S 173.0(16) 2_666 . . . ?
C23S C20S C21S C24S 172.6(13) 2_666 . . 2_666 ?
C24S C20S C21S C23S -172.6(13) 2_666 . . 2_666 ?
C24S C20S C21S C21S -87.1(16) 2_666 . . 2_666 ?
C23S C20S C21S C21S 85.5(18) 2_666 . . 2_666 ?
C20S C21S C22S C24S -0.4(12) . . . 2_666 ?
C22S C21S C22S C24S 174.3(17) 2_666 . . 2_666 ?
C23S C21S C22S C24S 87.3(11) 2_666 . . 2_666 ?
C21S C21S C22S C24S 174.3(17) 2_666 . . 2_666 ?
C20S C21S C22S C21S -175(2) . . . 2_666 ?
C22S C21S C22S C21S 0.0 2_666 . . 2_666 ?
C24S C21S C22S C21S -174.3(17) 2_666 . . 2_666 ?
C23S C21S C22S C21S -87.0(14) 2_666 . . 2_666 ?
C20S C21S C22S C23S 178.3(11) . . . . ?
C22S C21S C22S C23S -6.9(16) 2_666 . . . ?
C24S C21S C22S C23S 178.7(13) 2_666 . . . ?
C23S C21S C22S C23S -94.0(10) 2_666 . . . ?
C21S C21S C22S C23S -6.9(16) 2_666 . . . ?
C24S C22S C23S C20S 91(12) 2_666 . . 2_666 ?
C21S C22S C23S C20S 1.7(11) 2_666 . . 2_666 ?
C21S C22S C23S C20S 8.7(16) . . . 2_666 ?
C24S C22S C23S C21S 89(12) 2_666 . . 2_666 ?
C21S C22S C23S C21S 6.9(16) . . . 2_666 ?
